data_1509940
loop_
_publ_author_name
'Haeusler, K.G.'
'von Schnering, H.G.'

_publ_section_title
;
 Ag6 Ge10 P12, eine Verbindung mit Ag6-Cluster
;
_journal_name_full 'Revue de Chimie Minerale'
_journal_page_first 71
_journal_page_last 81
_journal_volume 13
_journal_year 1976
_chemical_formula_sum 'Ag6 Ge10 P12'
_space_group_IT_number 217
_symmetry_space_group_name_Hall 'I -4 2 3'
_symmetry_space_group_name_H-M 'I -4 3 m'
_cell_angle_alpha 90
_cell_angle_beta 90
_cell_angle_gamma 90
_cell_formula_units_Z 2
_cell_length_a 10.322
_cell_length_b 10.322
_cell_length_c 10.322
_cell_volume 1099.744
_citation_journal_id_ASTM RVCMA8
_cod_data_source_file silver3-x_234.cif
_cod_data_source_block Ag6Ge10P12
_cod_database_code 1509940

loop_
_symmetry_equiv_pos_as_xyz
x,y,z
y,-x,-z
-x,-y,z
-y,x,-z
x,-y,-z
-y,-x,z
-x,y,-z
y,x,z
z,x,y
x,-z,-y
-z,-x,y
-x,z,-y
z,-x,-y
-x,-z,y
-z,x,-y
x,z,y
y,z,x
y,-z,-x
-z,-y,x
-y,z,-x
z,y,x
-y,-z,x
-z,y,-x
z,-y,-x
x+1/2,y+1/2,z+1/2
y+1/2,-x+1/2,-z+1/2
-x+1/2,-y+1/2,z+1/2
-y+1/2,x+1/2,-z+1/2
x+1/2,-y+1/2,-z+1/2
-y+1/2,-x+1/2,z+1/2
-x+1/2,y+1/2,-z+1/2
y+1/2,x+1/2,z+1/2
z+1/2,x+1/2,y+1/2
x+1/2,-z+1/2,-y+1/2
-z+1/2,-x+1/2,y+1/2
-x+1/2,z+1/2,-y+1/2
z+1/2,-x+1/2,-y+1/2
-x+1/2,-z+1/2,y+1/2
-z+1/2,x+1/2,-y+1/2
x+1/2,z+1/2,y+1/2
y+1/2,z+1/2,x+1/2
y+1/2,-z+1/2,-x+1/2
-z+1/2,-y+1/2,x+1/2
-y+1/2,z+1/2,-x+1/2
z+1/2,y+1/2,x+1/2
-y+1/2,-z+1/2,x+1/2
-z+1/2,y+1/2,-x+1/2
z+1/2,-y+1/2,-x+1/2

loop_
_atom_site_label
_atom_site_type_symbol
_atom_site_fract_x
_atom_site_fract_y
_atom_site_fract_z
_atom_site_occupancy
_atom_site_U_iso_or_equiv
Ge1 Ge+2 0.2885 0.2885 0.2885 1 0.0
Ag1 Ag 0.1954 0 0 1 0.0
P1 P-3 0.12832 0.12832 0.3605 1 0.0
Ge2 Ge+4 0.25 0.5 0 1 0.0
